data_1504820
loop_
_publ_author_name
'Shukla, Ruchi'
'Wadumethrige, Shriya H.'
'Lindeman, Sergey V.'
'Rathore, Rajendra'

_publ_section_title
;
 Synthesis, electronic properties, and X-ray structural characterization
 of tetrarylbenzo[1,2-b:4,5-b']difuran cation radicals.
;
_journal_issue 16
_journal_name_full 'Organic letters'
_journal_page_first 3587
_journal_page_last 3590
_journal_paper_doi 10.1021/ol801356e
_journal_volume 10
_journal_year 2008
_chemical_formula_sum 'C22 H18 O'
_chemical_formula_weight 298.36
_chemical_name_systematic
; 
 ? 
;
_space_group_IT_number 2
_symmetry_cell_setting triclinic
_symmetry_space_group_name_Hall '-P 1'
_symmetry_space_group_name_H-M 'P -1'
_atom_sites_solution_hydrogens geom
_atom_sites_solution_primary direct
_atom_sites_solution_secondary difmap
_audit_creation_method SHELXL-97
_cell_angle_alpha 97.099(5)
_cell_angle_beta 94.814(5)
_cell_angle_gamma 96.725(5)
_cell_formula_units_Z 2
_cell_length_a 6.0367(5)
_cell_length_b 7.5110(6)
_cell_length_c 17.5810(15)
_cell_measurement_reflns_used 2002
_cell_measurement_temperature 100(2)
_cell_measurement_theta_max 66
_cell_measurement_theta_min 3
_cell_volume 781.67(11)
_computing_cell_refinement 'SAINT v7.23A (Bruker, 2005)'
_computing_data_collection 'APEX2 v2.1-4 (Bruker, 2007)'
_computing_data_reduction 'TWINABS-2007/5 (Bruker, 2007)'
_computing_molecular_graphics 'XP v5.1 (Bruker, 1998)'
_computing_publication_material 'XCIF v6.12 (Bruker, 2001)'
_computing_structure_refinement 'SHELXL-97 v.97-2 (Sheldrick, 1993-1997)'
_computing_structure_solution 'XS/SHELXTL v6.12 (Bruker, 2001)'
_diffrn_ambient_temperature 100(2)
_diffrn_measured_fraction_theta_full 0.997
_diffrn_measured_fraction_theta_max 0.917
_diffrn_measurement_device_type 'Bruker APEX2 CCD detector'
_diffrn_measurement_method '\w scans'
_diffrn_radiation_monochromator graphite
_diffrn_radiation_source 'fine-focus sealed tube'
_diffrn_radiation_type CuK\a
_diffrn_radiation_wavelength 1.54178
_diffrn_reflns_av_R_equivalents 0.0331
_diffrn_reflns_av_sigmaI/netI 0.0179
_diffrn_reflns_limit_h_max 7
_diffrn_reflns_limit_h_min -7
_diffrn_reflns_limit_k_max 8
_diffrn_reflns_limit_k_min -8
_diffrn_reflns_limit_l_max 20
_diffrn_reflns_limit_l_min 0
_diffrn_reflns_number 7078
_diffrn_reflns_theta_full 68.00
_diffrn_reflns_theta_max 67.09
_diffrn_reflns_theta_min 2.55
_exptl_absorpt_coefficient_mu 0.587
_exptl_absorpt_correction_T_max 0.9546
_exptl_absorpt_correction_T_min 0.7865
_exptl_absorpt_correction_type multi-scan
_exptl_absorpt_process_details
;
 TWINABS. Program for empirical absorption correction of
 area-detector data from twinned crystals. University of Goetingen.
 Germany. Sheldrick, G. M. 2007
;
_exptl_crystal_colour colorless
_exptl_crystal_density_diffrn 1.268
_exptl_crystal_density_method 'not measured'
_exptl_crystal_description plate
_exptl_crystal_F_000 316
_exptl_crystal_size_max 0.43
_exptl_crystal_size_mid 0.38
_exptl_crystal_size_min 0.08
_refine_diff_density_max 0.182
_refine_diff_density_min -0.190
_refine_diff_density_rms 0.041
_refine_ls_extinction_coef 0.0050(7)
_refine_ls_extinction_expression Fc^*^=kFc[1+0.001xFc^2^\l^3^/sin(2\q)]^-1/4^
_refine_ls_extinction_method SHELXL
_refine_ls_goodness_of_fit_ref 0.991
_refine_ls_hydrogen_treatment constr
_refine_ls_matrix_type full
_refine_ls_number_parameters 212
_refine_ls_number_reflns 3855
_refine_ls_number_restraints 0
_refine_ls_restrained_S_all 0.991
_refine_ls_R_factor_all 0.0457
_refine_ls_R_factor_gt 0.0420
_refine_ls_shift/su_max 0.001
_refine_ls_shift/su_mean 0.000
_refine_ls_structure_factor_coef Fsqd
_refine_ls_weighting_details 'calc w=1/[\s^2^(Fo^2^)+(0.0553P)^2^+0.3702P] where P=(Fo^2^+2Fc^2^)/3'
_refine_ls_weighting_scheme calc
_refine_ls_wR_factor_gt 0.1087
_refine_ls_wR_factor_ref 0.1108
_reflns_number_gt 3501
_reflns_number_total 3855
_reflns_threshold_expression >2sigma(I)
_cod_data_source_file ol801356e-file006.cif
_cod_data_source_block raj10h5
_cod_database_code 1504820

loop_
_symmetry_equiv_pos_as_xyz
'x, y, z'
'-x, -y, -z'

loop_
_atom_site_label
_atom_site_type_symbol
_atom_site_fract_x
_atom_site_fract_y
_atom_site_fract_z
_atom_site_U_iso_or_equiv
_atom_site_adp_type
_atom_site_occupancy
_atom_site_symmetry_multiplicity
_atom_site_calc_flag
_atom_site_refinement_flags
O1 O -0.01815(17) 0.50358(14) 0.85657(6) 0.0256(3) Uani 1 1 d .
C1 C -0.0873(3) 0.5041(2) 0.77884(9) 0.0244(3) Uani 1 1 d .
C2 C 0.0599(3) 0.6150(2) 0.74582(9) 0.0242(4) Uani 1 1 d .
C3 C 0.2390(3) 0.6875(2) 0.80492(9) 0.0250(4) Uani 1 1 d .
C4 C 0.4392(3) 0.8034(2) 0.80782(9) 0.0265(4) Uani 1 1 d .
H4A H 0.4777 0.8563 0.7636 0.032 Uiso 1 1 calc R
C5 C 0.5808(3) 0.8409(2) 0.87532(10) 0.0275(4) Uani 1 1 d .
C6 C 0.5215(3) 0.7638(2) 0.94188(9) 0.0274(4) Uani 1 1 d .
C7 C 0.3190(3) 0.6516(2) 0.93995(9) 0.0279(4) Uani 1 1 d .
H7A H 0.2761 0.6019 0.9844 0.033 Uiso 1 1 calc R
C8 C 0.1830(3) 0.6154(2) 0.87112(9) 0.0245(3) Uani 1 1 d .
C9 C 0.7963(3) 0.9660(2) 0.87833(11) 0.0338(4) Uani 1 1 d .
H9A H 0.8126 1.0036 0.8275 0.051 Uiso 1 1 calc R
H9B H 0.9230 0.9030 0.8933 0.051 Uiso 1 1 calc R
H9C H 0.7934 1.0729 0.9162 0.051 Uiso 1 1 calc R
C10 C 0.6789(3) 0.8035(2) 1.01483(10) 0.0339(4) Uani 1 1 d .
H10A H 0.6119 0.7437 1.0554 0.051 Uiso 1 1 calc R
H10B H 0.7060 0.9344 1.0311 0.051 Uiso 1 1 calc R
H10C H 0.8213 0.7582 1.0054 0.051 Uiso 1 1 calc R
C11 C -0.2923(3) 0.3833(2) 0.74807(9) 0.0242(3) Uani 1 1 d .
C12 C -0.4630(3) 0.3447(2) 0.79476(9) 0.0263(4) Uani 1 1 d .
H12A H -0.4462 0.3962 0.8474 0.032 Uiso 1 1 calc R
C13 C -0.6569(3) 0.2314(2) 0.76465(10) 0.0301(4) Uani 1 1 d .
H13A H -0.7730 0.2069 0.7966 0.036 Uiso 1 1 calc R
C14 C -0.6823(3) 0.1537(2) 0.68800(10) 0.0315(4) Uani 1 1 d .
H14A H -0.8154 0.0765 0.6674 0.038 Uiso 1 1 calc R
C15 C -0.5118(3) 0.1896(2) 0.64176(10) 0.0328(4) Uani 1 1 d .
H15A H -0.5280 0.1360 0.5894 0.039 Uiso 1 1 calc R
C16 C -0.3177(3) 0.3032(2) 0.67126(9) 0.0303(4) Uani 1 1 d .
H16A H -0.2016 0.3266 0.6391 0.036 Uiso 1 1 calc R
C17 C 0.0438(3) 0.6624(2) 0.66635(9) 0.0251(4) Uani 1 1 d .
C18 C -0.1376(3) 0.7433(2) 0.63824(9) 0.0287(4) Uani 1 1 d .
H18A H -0.2561 0.7627 0.6693 0.034 Uiso 1 1 calc R
C19 C -0.1455(3) 0.7955(2) 0.56518(10) 0.0316(4) Uani 1 1 d .
H19A H -0.2696 0.8504 0.5466 0.038 Uiso 1 1 calc R
C20 C 0.0263(3) 0.7681(2) 0.51910(10) 0.0322(4) Uani 1 1 d .
H20A H 0.0206 0.8044 0.4692 0.039 Uiso 1 1 calc R
C21 C 0.2063(3) 0.6875(2) 0.54645(10) 0.0317(4) Uani 1 1 d .
H21A H 0.3238 0.6677 0.5149 0.038 Uiso 1 1 calc R
C22 C 0.2166(3) 0.6354(2) 0.61951(9) 0.0279(4) Uani 1 1 d .
H22A H 0.3415 0.5812 0.6379 0.034 Uiso 1 1 calc R

loop_
_atom_site_aniso_label
_atom_site_aniso_U_11
_atom_site_aniso_U_22
_atom_site_aniso_U_33
_atom_site_aniso_U_23
_atom_site_aniso_U_13
_atom_site_aniso_U_12
O1 0.0260(6) 0.0259(6) 0.0240(6) 0.0038(4) 0.0004(5) 0.0001(5)
C1 0.0244(8) 0.0247(8) 0.0237(8) 0.0028(6) 0.0008(7) 0.0035(7)
C2 0.0221(8) 0.0232(8) 0.0277(8) 0.0020(6) 0.0032(7) 0.0051(6)
C3 0.0230(8) 0.0228(8) 0.0298(8) 0.0025(7) 0.0031(7) 0.0052(7)
C4 0.0255(8) 0.0230(8) 0.0320(9) 0.0042(7) 0.0053(7) 0.0055(7)
C5 0.0259(8) 0.0218(8) 0.0346(9) -0.0001(7) 0.0022(7) 0.0066(7)
C6 0.0281(9) 0.0216(8) 0.0314(9) -0.0025(6) -0.0012(7) 0.0072(7)
C7 0.0331(9) 0.0240(8) 0.0273(8) 0.0029(7) 0.0033(7) 0.0070(7)
C8 0.0228(8) 0.0213(8) 0.0290(8) 0.0012(6) 0.0020(7) 0.0041(6)
C9 0.0281(9) 0.0298(9) 0.0417(10) 0.0017(7) -0.0001(8) 0.0021(7)
C10 0.0357(10) 0.0301(9) 0.0341(9) 0.0018(7) -0.0035(8) 0.0041(7)
C11 0.0241(8) 0.0210(8) 0.0283(8) 0.0059(6) 0.0013(7) 0.0039(6)
C12 0.0271(8) 0.0237(8) 0.0286(8) 0.0039(6) 0.0040(7) 0.0036(7)
C13 0.0254(9) 0.0273(9) 0.0385(10) 0.0091(7) 0.0055(7) 0.0009(7)
C14 0.0301(9) 0.0231(8) 0.0395(10) 0.0070(7) -0.0047(8) -0.0010(7)
C15 0.0408(10) 0.0286(9) 0.0268(9) 0.0028(7) -0.0018(8) 0.0002(8)
C16 0.0333(9) 0.0288(9) 0.0285(9) 0.0049(7) 0.0059(7) -0.0001(7)
C17 0.0240(8) 0.0217(8) 0.0279(8) 0.0028(6) 0.0015(7) -0.0024(6)
C18 0.0251(8) 0.0288(8) 0.0313(9) 0.0039(7) 0.0022(7) 0.0001(7)
C19 0.0309(9) 0.0299(9) 0.0330(9) 0.0067(7) -0.0034(7) 0.0018(7)
C20 0.0397(10) 0.0275(8) 0.0278(9) 0.0052(7) 0.0025(8) -0.0032(7)
C21 0.0322(9) 0.0297(9) 0.0322(9) 0.0019(7) 0.0099(7) -0.0025(7)
C22 0.0243(8) 0.0259(8) 0.0326(9) 0.0029(7) 0.0022(7) 0.0009(7)

loop_
_atom_type_symbol
_atom_type_description
_atom_type_scat_dispersion_real
_atom_type_scat_dispersion_imag
_atom_type_scat_source
C C 0.0181 0.0091 'International Tables Vol C Tables 4.2.6.8 and 6.1.1.4'
H H 0.0000 0.0000 'International Tables Vol C Tables 4.2.6.8 and 6.1.1.4'
O O 0.0492 0.0322 'International Tables Vol C Tables 4.2.6.8 and 6.1.1.4'

loop_
_geom_angle_atom_site_label_1
_geom_angle_atom_site_label_2
_geom_angle_atom_site_label_3
_geom_angle
C8 O1 C1 105.75(11)
C2 C1 O1 111.28(13)
C2 C1 C11 132.75(14)
O1 C1 C11 115.91(13)
C1 C2 C3 106.46(13)
C1 C2 C17 128.76(14)
C3 C2 C17 124.75(13)
C8 C3 C4 119.14(15)
C8 C3 C2 106.00(13)
C4 C3 C2 134.86(15)
C5 C4 C3 119.76(15)
C5 C4 H4A 120.1
C3 C4 H4A 120.1
C4 C5 C6 120.08(15)
C4 C5 C9 119.65(15)
C6 C5 C9 120.26(15)
C7 C6 C5 120.44(15)
C7 C6 C10 119.97(15)
C5 C6 C10 119.59(15)
C8 C7 C6 117.80(15)
C8 C7 H7A 121.1
C6 C7 H7A 121.1
O1 C8 C7 126.74(14)
O1 C8 C3 110.49(13)
C7 C8 C3 122.75(15)
C5 C9 H9A 109.5
C5 C9 H9B 109.5
H9A C9 H9B 109.5
C5 C9 H9C 109.5
H9A C9 H9C 109.5
H9B C9 H9C 109.5
C6 C10 H10A 109.5
C6 C10 H10B 109.5
H10A C10 H10B 109.5
C6 C10 H10C 109.5
H10A C10 H10C 109.5
H10B C10 H10C 109.5
C12 C11 C16 119.06(15)
C12 C11 C1 120.97(14)
C16 C11 C1 119.96(14)
C13 C12 C11 120.31(15)
C13 C12 H12A 119.8
C11 C12 H12A 119.8
C12 C13 C14 120.37(16)
C12 C13 H13A 119.8
C14 C13 H13A 119.8
C15 C14 C13 119.47(16)
C15 C14 H14A 120.3
C13 C14 H14A 120.3
C14 C15 C16 120.58(16)
C14 C15 H15A 119.7
C16 C15 H15A 119.7
C15 C16 C11 120.19(16)
C15 C16 H16A 119.9
C11 C16 H16A 119.9
C18 C17 C22 118.77(15)
C18 C17 C2 120.78(14)
C22 C17 C2 120.37(14)
C19 C18 C17 120.37(16)
C19 C18 H18A 119.8
C17 C18 H18A 119.8
C18 C19 C20 120.49(16)
C18 C19 H19A 119.8
C20 C19 H19A 119.8
C21 C20 C19 119.49(16)
C21 C20 H20A 120.3
C19 C20 H20A 120.3
C20 C21 C22 120.53(16)
C20 C21 H21A 119.7
C22 C21 H21A 119.7
C21 C22 C17 120.35(15)
C21 C22 H22A 119.8
C17 C22 H22A 119.8

loop_
_geom_bond_atom_site_label_1
_geom_bond_atom_site_label_2
_geom_bond_distance
O1 C8 1.3788(19)
O1 C1 1.3955(18)
C1 C2 1.361(2)
C1 C11 1.467(2)
C2 C3 1.442(2)
C2 C17 1.482(2)
C3 C8 1.393(2)
C3 C4 1.397(2)
C4 C5 1.382(2)
C4 H4A 0.9500
C5 C6 1.422(2)
C5 C9 1.506(2)
C6 C7 1.396(2)
C6 C10 1.507(2)
C7 C8 1.383(2)
C7 H7A 0.9500
C9 H9A 0.9800
C9 H9B 0.9800
C9 H9C 0.9800
C10 H10A 0.9800
C10 H10B 0.9800
C10 H10C 0.9800
C11 C12 1.397(2)
C11 C16 1.397(2)
C12 C13 1.388(2)
C12 H12A 0.9500
C13 C14 1.389(2)
C13 H13A 0.9500
C14 C15 1.387(2)
C14 H14A 0.9500
C15 C16 1.387(2)
C15 H15A 0.9500
C16 H16A 0.9500
C17 C18 1.397(2)
C17 C22 1.400(2)
C18 C19 1.387(2)
C18 H18A 0.9500
C19 C20 1.387(2)
C19 H19A 0.9500
C20 C21 1.384(2)
C20 H20A 0.9500
C21 C22 1.387(2)
C21 H21A 0.9500
C22 H22A 0.9500

loop_
_geom_torsion_atom_site_label_1
_geom_torsion_atom_site_label_2
_geom_torsion_atom_site_label_3
_geom_torsion_atom_site_label_4
_geom_torsion
C8 O1 C1 C2 -1.59(16)
C8 O1 C1 C11 175.88(13)
O1 C1 C2 C3 1.64(17)
C11 C1 C2 C3 -175.27(16)
O1 C1 C2 C17 -176.23(14)
C11 C1 C2 C17 6.9(3)
C1 C2 C3 C8 -1.03(17)
C17 C2 C3 C8 176.94(14)
C1 C2 C3 C4 178.33(17)
C17 C2 C3 C4 -3.7(3)
C8 C3 C4 C5 1.8(2)
C2 C3 C4 C5 -177.54(16)
C3 C4 C5 C6 -0.9(2)
C3 C4 C5 C9 -179.93(15)
C4 C5 C6 C7 -0.8(2)
C9 C5 C6 C7 178.23(15)
C4 C5 C6 C10 179.12(14)
C9 C5 C6 C10 -1.9(2)
C5 C6 C7 C8 1.6(2)
C10 C6 C7 C8 -178.32(15)
C1 O1 C8 C7 -177.52(15)
C1 O1 C8 C3 0.88(16)
C6 C7 C8 O1 177.49(15)
C6 C7 C8 C3 -0.7(2)
C4 C3 C8 O1 -179.40(13)
C2 C3 C8 O1 0.07(17)
C4 C3 C8 C7 -0.9(2)
C2 C3 C8 C7 178.55(14)
C2 C1 C11 C12 -151.88(17)
O1 C1 C11 C12 31.3(2)
C2 C1 C11 C16 29.0(3)
O1 C1 C11 C16 -147.83(14)
C16 C11 C12 C13 -1.4(2)
C1 C11 C12 C13 179.42(14)
C11 C12 C13 C14 0.7(2)
C12 C13 C14 C15 0.2(2)
C13 C14 C15 C16 -0.5(2)
C14 C15 C16 C11 -0.2(2)
C12 C11 C16 C15 1.2(2)
C1 C11 C16 C15 -179.67(15)
C1 C2 C17 C18 58.4(2)
C3 C2 C17 C18 -119.09(17)
C1 C2 C17 C22 -124.97(18)
C3 C2 C17 C22 57.5(2)
C22 C17 C18 C19 0.1(2)
C2 C17 C18 C19 176.73(14)
C17 C18 C19 C20 0.0(2)
C18 C19 C20 C21 0.2(2)
C19 C20 C21 C22 -0.5(2)
C20 C21 C22 C17 0.5(2)
C18 C17 C22 C21 -0.3(2)
C2 C17 C22 C21 -177.00(14)
